data_7058909
loop_
_publ_author_name
'Esrafili, Leili'
'gharib, maniya'
'Morsali, Ali'

_publ_section_title
;
 Selective Detection and Removal of Mercury Ion by Dual-Functionalized
 Metal-Organic Frameworks: Design-for-Purpose
;
_journal_name_full 'New Journal of Chemistry'
_journal_paper_doi 10.1039/C9NJ03951A
_journal_year 2019
_chemical_formula_moiety 'C46 H30 Cu2 N4 O12, 2(C3 H7 N O), 0.65(C3 H7 N O), 0.60(C3 H7 N O)'
_chemical_formula_sum 'C56.15 H53.15 Cu2 N7.25 O15.65'
_chemical_formula_weight 1206.99
_space_group_crystal_system monoclinic
_space_group_IT_number 14
_space_group_name_Hall '-P 2yn'
_space_group_name_H-M_alt 'P 1 21/n 1'
_symmetry_space_group_name_Hall '-P 2yn'
_symmetry_space_group_name_H-M 'P 1 21/n 1'
_atom_sites_solution_hydrogens mixed
_atom_sites_solution_primary direct
_atom_sites_solution_secondary difmap
_audit_creation_method SHELXL-2014/7
_audit_update_record
;
2018-06-17 deposited with the CCDC.    2019-10-16 downloaded from the CCDC.
;
_cell_angle_alpha 90
_cell_angle_beta 91.623(5)
_cell_angle_gamma 90
_cell_formula_units_Z 4
_cell_length_a 16.1139(12)
_cell_length_b 15.7868(11)
_cell_length_c 24.2833(18)
_cell_measurement_reflns_used 2389
_cell_measurement_temperature 190(2)
_cell_measurement_theta_max 25.4
_cell_measurement_theta_min 3.0
_cell_volume 6174.9(8)
_computing_cell_refinement
;
CrystalClear-SM Expert 2.1 b45 (Rigaku, 2015)
;
_computing_data_collection
;
CrystalClear-SM Expert 2.1 b45 (Rigaku, 2015)
;
_computing_data_reduction
;
CrystalClear-SM Expert 2.1 b45 (Rigaku, 2015)
;
_computing_structure_refinement 'SHELXL-2014/7 (Sheldrick, 2015)'
_computing_structure_solution 'SHELXT (Sheldrick, 2015)'
_diffrn_ambient_temperature 190(2)
_diffrn_detector PILT
_diffrn_detector_area_resol_mean 5.8140
_diffrn_measured_fraction_theta_full 0.993
_diffrn_measured_fraction_theta_max 0.963
_diffrn_measurement_device
;
AFC12 (Right): Kappa 3 circle
;
_diffrn_measurement_device_type
;
Rigaku Pilatus 200K
;
_diffrn_measurement_method 'profile data from \w-scans'
_diffrn_measurement_specimen_support Fiber
_diffrn_radiation_monochromator Confocal
_diffrn_radiation_type MoK\a
_diffrn_radiation_wavelength 0.71075
_diffrn_reflns_av_R_equivalents 0.1802
_diffrn_reflns_av_unetI/netI 0.1405
_diffrn_reflns_Laue_measured_fraction_full 0.993
_diffrn_reflns_Laue_measured_fraction_max 0.963
_diffrn_reflns_limit_h_max 18
_diffrn_reflns_limit_h_min -19
_diffrn_reflns_limit_k_max 18
_diffrn_reflns_limit_k_min -19
_diffrn_reflns_limit_l_max 28
_diffrn_reflns_limit_l_min -29
_diffrn_reflns_number 51683
_diffrn_reflns_point_group_measured_fraction_full 0.993
_diffrn_reflns_point_group_measured_fraction_max 0.963
_diffrn_reflns_theta_full 25.242
_diffrn_reflns_theta_max 25.327
_diffrn_reflns_theta_min 3.310
_diffrn_source MicroMax003_Mo
_exptl_absorpt_coefficient_mu 0.757
_exptl_absorpt_correction_T_max 0.96
_exptl_absorpt_correction_T_min 0.53
_exptl_absorpt_correction_type multi-scan
_exptl_absorpt_process_details 'Reqab (Rigaku, 1998)'
_exptl_crystal_colour green
_exptl_crystal_density_diffrn 1.298
_exptl_crystal_description platelet
_exptl_crystal_F_000 2496
_exptl_crystal_size_max 0.250
_exptl_crystal_size_mid 0.150
_exptl_crystal_size_min 0.050
_refine_diff_density_max 2.228
_refine_diff_density_min -0.923
_refine_diff_density_rms 0.149
_refine_ls_extinction_method none
_refine_ls_goodness_of_fit_ref 1.268
_refine_ls_hydrogen_treatment mixed
_refine_ls_matrix_type full
_refine_ls_number_parameters 770
_refine_ls_number_reflns 10946
_refine_ls_number_restraints 671
_refine_ls_restrained_S_all 1.237
_refine_ls_R_factor_all 0.2111
_refine_ls_R_factor_gt 0.1381
_refine_ls_shift/su_max 0.001
_refine_ls_shift/su_mean 0.000
_refine_ls_structure_factor_coef Fsqd
_refine_ls_weighting_details 'w=1/[\s^2^(Fo^2^)+(0.2000P)^2^] where P=(Fo^2^+2Fc^2^)/3'
_refine_ls_weighting_scheme calc
_refine_ls_wR_factor_gt 0.3461
_refine_ls_wR_factor_ref 0.3977
_reflns_Friedel_coverage 0.000
_reflns_number_gt 6030
_reflns_number_total 10959
_reflns_threshold_expression 'I > 2\s(I)'
_cod_data_source_file c9nj03951a2.cif
_cod_data_source_block ml20_twinned
_cod_depositor_comments
;
The following automatic conversions were performed:

'_exptl_absorpt_correction_type' value 'Multi-scan' changed to
'multi-scan' according to
/home/data/users/saulius/crontab/automatic-downloads/rss-feeds/RSC/lib/dictionaries/cif_core.dic
dictionary named 'cif_core.dic' version 2.4.2 from 2011-04-26.

Automatic conversion script
Id: cif_fix_values 4973 2017-02-22 13:04:09Z antanas 
;
_cod_database_code 7058909
_shelx_shelxl_version_number 2014/7
_shelx_space_group_comment
;
The symmetry employed for this shelxl refinement is uniquely defined
by the following loop, which should always be used as a source of
symmetry information in preference to the above space-group names.
They are only intended as comments.
;

loop_
_space_group_symop_operation_xyz
'x, y, z'
'-x+1/2, y+1/2, -z+1/2'
'-x, -y, -z'
'x-1/2, -y-1/2, z-1/2'

loop_
_atom_site_label
_atom_site_type_symbol
_atom_site_fract_x
_atom_site_fract_y
_atom_site_fract_z
_atom_site_U_iso_or_equiv
_atom_site_adp_type
_atom_site_occupancy
_atom_site_site_symmetry_order
_atom_site_calc_flag
_atom_site_refinement_flags_posn
_atom_site_refinement_flags_adp
_atom_site_refinement_flags_occupancy
Cu1 Cu 0.81566(9) 0.81545(9) 0.16946(6) 0.0392(4) Uani 1 1 d . U .
Cu2 Cu 0.70794(9) 0.68985(9) 0.16287(6) 0.0395(5) Uani 1 1 d . U .
O1 O 0.4796(7) 0.3125(7) 0.1073(6) 0.080(4) Uani 1 1 d . U .
O2 O 0.0757(6) 0.1632(6) 0.2453(5) 0.066(3) Uani 1 1 d . U .
O1A O 0.8747(6) 0.7404(6) 0.2207(5) 0.054(2) Uani 1 1 d . U .
O1B O 0.7396(6) 0.8528(6) 0.2282(4) 0.048(2) Uani 1 1 d . U .
O2A O 0.7794(6) 0.6363(6) 0.2210(4) 0.051(2) Uani 1 1 d . U .
O2B O 0.6467(6) 0.7473(6) 0.2204(5) 0.052(2) Uani 1 1 d . U .
O3A O 1.0411(8) 0.5052(6) 0.4026(5) 0.074(3) Uani 1 1 d . U .
O3B O 0.4883(10) 0.9672(7) 0.4071(6) 0.099(5) Uani 1 1 d . U .
O4A O 1.2455(6) 0.6248(6) 0.6144(4) 0.051(2) Uani 1 1 d . U .
O4B O 0.3698(6) 0.7410(6) 0.6070(5) 0.056(3) Uani 1 1 d . U .
O5A O 1.1574(6) 0.7341(6) 0.6056(5) 0.060(3) Uani 1 1 d . U .
O5B O 0.2811(6) 0.8521(6) 0.6068(4) 0.054(2) Uani 1 1 d . U .
N1 N 0.6208(6) 0.5863(7) 0.1505(5) 0.049(3) Uani 1 1 d . U .
N2 N 0.3815(9) 0.3830(9) 0.1547(8) 0.082(4) Uani 1 1 d D U .
H2N H 0.367(13) 0.417(11) 0.182(6) 0.099 Uiso 1 1 d D U .
N3 N 0.1425(9) 0.1243(9) 0.1683(7) 0.073(4) Uani 1 1 d D U .
H3N H 0.152(12) 0.078(7) 0.148(7) 0.088 Uiso 1 1 d D U .
N4 N -0.0934(7) -0.0857(7) 0.1835(5) 0.043(2) Uani 1 1 d . U .
C1 C 0.5437(8) 0.5964(9) 0.1613(7) 0.053(4) Uani 1 1 d . U .
H1 H 0.5257 0.6507 0.1729 0.063 Uiso 1 1 calc R U .
C2 C 0.4847(9) 0.5307(9) 0.1566(8) 0.063(4) Uani 1 1 d . U .
H2 H 0.4285 0.5400 0.1659 0.076 Uiso 1 1 calc R U .
C1A C 0.8469(8) 0.6696(8) 0.2370(6) 0.045(3) Uani 1 1 d . U .
C1B C 0.6731(9) 0.8180(9) 0.2412(6) 0.050(3) Uani 1 1 d . U .
C3 C 0.5107(9) 0.4517(9) 0.1381(7) 0.055(3) Uani 1 1 d . U .
C2A C 0.9000(8) 0.6272(8) 0.2809(6) 0.045(3) Uani 1 1 d . U .
C2B C 0.6253(9) 0.8548(8) 0.2854(6) 0.050(3) Uani 1 1 d . U .
C4 C 0.5935(9) 0.4430(9) 0.1275(9) 0.069(5) Uani 1 1 d . U .
H4 H 0.6147 0.3898 0.1163 0.083 Uiso 1 1 calc R U .
C3A C 0.8743(10) 0.5497(10) 0.3046(7) 0.057(4) Uani 1 1 d . U .
H3A H 0.8242 0.5240 0.2915 0.068 Uiso 1 1 calc R U .
C3B C 0.6504(11) 0.9288(9) 0.3089(6) 0.057(4) Uani 1 1 d . U .
H3B H 0.6992 0.9559 0.2966 0.068 Uiso 1 1 calc R U .
C5 C 0.6462(9) 0.5118(10) 0.1332(9) 0.073(5) Uani 1 1 d . U .
H5 H 0.7029 0.5050 0.1243 0.088 Uiso 1 1 calc R U .
C4A C 0.9194(10) 0.5117(10) 0.3453(7) 0.059(4) Uani 1 1 d . U .
H4A H 0.8996 0.4613 0.3618 0.070 Uiso 1 1 calc R U .
C4B C 0.6047(12) 0.9658(10) 0.3512(7) 0.071(4) Uani 1 1 d . U .
H4B H 0.6237 1.0163 0.3686 0.085 Uiso 1 1 calc R U .
C6 C 0.4545(10) 0.3757(10) 0.1327(8) 0.064(4) Uani 1 1 d . U .
C5A C 0.9942(10) 0.5460(10) 0.3630(7) 0.061(4) Uani 1 1 d . U .
C5B C 0.5337(12) 0.9286(9) 0.3666(8) 0.070(4) Uani 1 1 d . U .
C7 C 0.3262(9) 0.3125(10) 0.1600(8) 0.069(4) Uani 1 1 d . U .
C6A C 1.0234(11) 0.6210(10) 0.3404(8) 0.069(4) Uani 1 1 d . U .
H6A H 1.0748 0.6448 0.3527 0.083 Uiso 1 1 calc R U .
C6B C 0.5079(13) 0.8526(10) 0.3438(8) 0.078(5) Uani 1 1 d . U .
H6B H 0.4594 0.8252 0.3563 0.093 Uiso 1 1 calc R U .
C8 C 0.2869(15) 0.2955(15) 0.2076(10) 0.111(8) Uani 1 1 d . U .
H8 H 0.3001 0.3295 0.2390 0.133 Uiso 1 1 calc R U .
C7A C 0.9748(10) 0.6603(10) 0.2990(7) 0.060(4) Uani 1 1 d . U .
H7A H 0.9941 0.7112 0.2829 0.072 Uiso 1 1 calc R U .
C7B C 0.5538(11) 0.8171(10) 0.3024(8) 0.069(4) Uani 1 1 d . U .
H7B H 0.5354 0.7659 0.2855 0.082 Uiso 1 1 calc R U .
C9 C 0.2294(12) 0.2321(13) 0.2131(9) 0.089(6) Uani 1 1 d . U .
H9 H 0.2070 0.2189 0.2478 0.107 Uiso 1 1 calc R U .
C8A C 1.0742(10) 0.5472(8) 0.4487(6) 0.053(3) Uani 1 1 d . U .
C8B C 0.4513(13) 0.9231(10) 0.4485(8) 0.079(5) Uani 1 1 d . U .
C10 C 0.2059(10) 0.1892(10) 0.1673(8) 0.070(4) Uani 1 1 d . U .
C9A C 1.0432(11) 0.6227(10) 0.4659(7) 0.065(4) Uani 1 1 d . U .
H9A H 0.9971 0.6483 0.4472 0.078 Uiso 1 1 calc R U .
C9B C 0.4878(14) 0.8555(11) 0.4729(9) 0.090(6) Uani 1 1 d . U .
H9B H 0.5371 0.8323 0.4585 0.108 Uiso 1 1 calc R U .
C11 C 0.2384(10) 0.2016(11) 0.1171(8) 0.070(4) Uani 1 1 d . U .
H11 H 0.2203 0.1680 0.0866 0.084 Uiso 1 1 calc R U .
C10A C 1.0817(10) 0.6620(10) 0.5124(7) 0.065(4) Uani 1 1 d . U .
H10A H 1.0633 0.7162 0.5239 0.078 Uiso 1 1 calc R U .
C10B C 0.4525(11) 0.8195(12) 0.5197(9) 0.085(6) Uani 1 1 d . U .
H10B H 0.4801 0.7737 0.5378 0.102 Uiso 1 1 calc R U .
C12 C 0.2996(10) 0.2648(10) 0.1103(9) 0.071(4) Uani 1 1 d . U .
H12 H 0.3225 0.2759 0.0754 0.085 Uiso 1 1 calc R U .
C11A C 1.1456(9) 0.6223(8) 0.5410(6) 0.045(3) Uani 1 1 d . U .
C11B C 0.3809(9) 0.8480(9) 0.5395(7) 0.053(3) Uani 1 1 d . U .
C13 C 0.0842(10) 0.1175(10) 0.2063(8) 0.066(4) Uani 1 1 d . U .
C12A C 1.1751(10) 0.5439(9) 0.5222(6) 0.055(3) Uani 1 1 d . U .
H12A H 1.2190 0.5155 0.5416 0.066 Uiso 1 1 calc R U .
C12B C 0.3477(13) 0.9228(11) 0.5149(8) 0.080(6) Uani 1 1 d . U .
H12B H 0.2991 0.9477 0.5291 0.096 Uiso 1 1 calc R U .
C14 C 0.0212(8) 0.0449(9) 0.1956(7) 0.053(3) Uani 1 1 d . U .
C13A C 1.1398(11) 0.5092(10) 0.4757(7) 0.065(4) Uani 1 1 d . U .
H13A H 1.1612 0.4576 0.4619 0.079 Uiso 1 1 calc R U .
C13B C 0.3850(15) 0.9592(13) 0.4710(9) 0.101(8) Uani 1 1 d . U .
H13B H 0.3636 1.0107 0.4561 0.121 Uiso 1 1 calc R U .
C15 C -0.0588(9) 0.0589(9) 0.2054(7) 0.054(3) Uani 1 1 d . U .
H15 H -0.0770 0.1130 0.2173 0.065 Uiso 1 1 calc R U .
C14A C 1.1858(8) 0.6642(8) 0.5910(6) 0.045(3) Uani 1 1 d . U .
C14B C 0.3423(8) 0.8141(8) 0.5881(6) 0.043(3) Uani 1 1 d . U .
C16 C -0.1162(8) -0.0087(8) 0.1976(6) 0.046(3) Uani 1 1 d . U .
H16 H -0.1735 0.0020 0.2029 0.055 Uiso 1 1 calc R U .
C17 C -0.0120(8) -0.0986(9) 0.1770(6) 0.050(3) Uani 1 1 d . U .
H17 H 0.0058 -0.1544 0.1687 0.060 Uiso 1 1 calc R U .
C18 C 0.0468(8) -0.0366(9) 0.1816(7) 0.057(4) Uani 1 1 d . U .
H18 H 0.1036 -0.0486 0.1754 0.069 Uiso 1 1 calc R U .
O101 O 0.1250(13) 0.0437(12) 0.0662(7) 0.132(6) Uani 1 1 d D U .
C102 C 0.1285(14) -0.0238(15) 0.0428(9) 0.103(6) Uani 1 1 d D U .
H102 H 0.1445 -0.0716 0.0644 0.123 Uiso 1 1 calc R U .
N103 N 0.1123(10) -0.0370(12) -0.0098(7) 0.093(4) Uani 1 1 d D U .
C104 C 0.106(3) -0.1184(18) -0.0330(13) 0.174(15) Uani 1 1 d D U .
H10D H 0.1458 -0.1239 -0.0626 0.261 Uiso 1 1 calc R U .
H10E H 0.0495 -0.1270 -0.0481 0.261 Uiso 1 1 calc R U .
H10F H 0.1181 -0.1610 -0.0046 0.261 Uiso 1 1 calc R U .
C105 C 0.0918(14) 0.0402(17) -0.0437(12) 0.124(7) Uani 1 1 d D U .
H10G H 0.0456 0.0274 -0.0694 0.187 Uiso 1 1 calc R U .
H10H H 0.1405 0.0571 -0.0643 0.187 Uiso 1 1 calc R U .
H10I H 0.0759 0.0866 -0.0193 0.187 Uiso 1 1 calc R U .
O201 O 0.2903(19) 0.347(2) 0.3578(14) 0.230(13) Uani 1 1 d D U .
C202 C 0.223(2) 0.317(3) 0.366(2) 0.212(16) Uani 1 1 d D U .
H202 H 0.2232 0.2708 0.3913 0.254 Uiso 1 1 calc R U .
N203 N 0.150(2) 0.337(2) 0.3454(13) 0.150(11) Uani 0.6 1 d D U P
C204 C 0.075(3) 0.300(4) 0.360(2) 0.181(16) Uani 0.6 1 d D U P
H20A H 0.0841 0.2618 0.3912 0.271 Uiso 0.6 1 calc R U P
H20B H 0.0512 0.2685 0.3285 0.271 Uiso 0.6 1 calc R U P
H20C H 0.0357 0.3449 0.3703 0.271 Uiso 0.6 1 calc R U P
C205 C 0.151(3) 0.408(4) 0.305(3) 0.21(2) Uani 0.6 1 d D U P
H20D H 0.1069 0.3993 0.2764 0.309 Uiso 0.6 1 calc R U P
H20E H 0.2046 0.4109 0.2874 0.309 Uiso 0.6 1 calc R U P
H20F H 0.1403 0.4620 0.3238 0.309 Uiso 0.6 1 calc R U P
O301 O 0.2888(15) 0.5174(18) 0.2008(16) 0.166(15) Uani 0.65 1 d D U P
C302 C 0.251(2) 0.565(3) 0.1695(19) 0.186(16) Uani 0.65 1 d D U P
H302 H 0.2815 0.5871 0.1402 0.223 Uiso 0.65 1 calc R U P
N303 N 0.173(2) 0.589(2) 0.1706(17) 0.186(15) Uani 0.65 1 d D U P
C304 C 0.134(3) 0.648(3) 0.135(2) 0.200(18) Uani 0.65 1 d D U P
H30A H 0.0757 0.6537 0.1452 0.300 Uiso 0.65 1 calc R U P
H30B H 0.1620 0.7024 0.1389 0.300 Uiso 0.65 1 calc R U P
H30C H 0.1367 0.6277 0.0971 0.300 Uiso 0.65 1 calc R U P
C305 C 0.128(3) 0.560(4) 0.221(2) 0.22(2) Uani 0.65 1 d D U P
H30D H 0.0703 0.5802 0.2184 0.324 Uiso 0.65 1 calc R U P
H30E H 0.1280 0.4977 0.2224 0.324 Uiso 0.65 1 calc R U P
H30F H 0.1555 0.5827 0.2539 0.324 Uiso 0.65 1 calc R U P
O401 O 0.787(2) 0.344(2) 0.0158(12) 0.223(14) Uani 1 1 d D U .
C402 C 0.7810(17) 0.3096(17) 0.0598(12) 0.134(8) Uani 1 1 d D U .
H402 H 0.8223 0.3212 0.0875 0.161 Uiso 1 1 calc R U .
N403 N 0.7218(13) 0.2576(12) 0.0717(9) 0.120(6) Uani 1 1 d D U .
C404 C 0.706(3) 0.230(2) 0.1254(12) 0.179(13) Uani 1 1 d D U .
H40A H 0.6516 0.2025 0.1258 0.268 Uiso 1 1 calc R U .
H40B H 0.7066 0.2786 0.1505 0.268 Uiso 1 1 calc R U .
H40C H 0.7490 0.1895 0.1374 0.268 Uiso 1 1 calc R U .
C405 C 0.667(3) 0.232(3) 0.0234(14) 0.211(18) Uani 1 1 d D U .
H40D H 0.6474 0.1738 0.0286 0.317 Uiso 1 1 calc R U .
H40E H 0.6980 0.2356 -0.0105 0.317 Uiso 1 1 calc R U .
H40F H 0.6187 0.2702 0.0208 0.317 Uiso 1 1 calc R U .

loop_
_atom_site_aniso_label
_atom_site_aniso_U_11
_atom_site_aniso_U_22
_atom_site_aniso_U_33
_atom_site_aniso_U_23
_atom_site_aniso_U_13
_atom_site_aniso_U_12
Cu1 0.0385(8) 0.0240(7) 0.0551(9) 0.0010(7) 0.0022(7) -0.0057(6)
Cu2 0.0371(8) 0.0232(8) 0.0582(9) -0.0008(7) 0.0038(7) -0.0052(6)
O1 0.062(6) 0.051(5) 0.129(9) -0.021(6) 0.016(6) -0.015(5)
O2 0.058(6) 0.035(5) 0.106(7) -0.014(5) 0.016(5) -0.015(4)
O1A 0.048(4) 0.030(4) 0.084(6) 0.008(4) -0.009(4) -0.003(3)
O1B 0.044(4) 0.038(4) 0.062(5) -0.004(4) 0.014(4) -0.006(3)
O2A 0.048(4) 0.036(4) 0.068(5) 0.011(4) -0.007(4) -0.006(3)
O2B 0.042(4) 0.032(4) 0.084(6) -0.009(4) 0.019(4) -0.004(3)
O3A 0.109(7) 0.030(5) 0.081(5) -0.002(4) -0.034(5) 0.001(5)
O3B 0.151(10) 0.034(5) 0.115(7) 0.006(5) 0.080(8) 0.011(5)
O4A 0.053(5) 0.037(5) 0.061(5) -0.007(4) -0.009(4) 0.001(4)
O4B 0.048(5) 0.033(4) 0.087(7) 0.011(4) 0.019(5) 0.011(4)
O5A 0.055(5) 0.039(5) 0.085(7) -0.014(4) -0.020(5) 0.004(4)
O5B 0.055(5) 0.030(4) 0.078(6) 0.014(4) 0.022(5) 0.015(4)
N1 0.038(4) 0.026(4) 0.083(8) 0.001(4) 0.000(4) -0.005(3)
N2 0.064(6) 0.049(6) 0.135(12) -0.019(6) 0.031(7) -0.026(5)
N3 0.060(6) 0.053(7) 0.108(8) -0.016(6) 0.019(6) -0.027(6)
N4 0.043(4) 0.028(4) 0.057(6) 0.007(4) 0.004(4) -0.010(3)
C1 0.040(5) 0.028(5) 0.091(10) -0.007(6) 0.009(5) -0.008(4)
C2 0.042(6) 0.038(5) 0.110(12) -0.007(6) 0.008(6) -0.013(4)
C1A 0.047(5) 0.030(5) 0.059(6) 0.006(4) -0.001(4) -0.005(4)
C1B 0.053(5) 0.035(5) 0.064(6) -0.007(5) 0.016(5) -0.007(4)
C3 0.042(5) 0.037(5) 0.085(10) -0.002(5) 0.007(5) -0.013(4)
C2A 0.044(5) 0.033(5) 0.059(6) 0.004(4) -0.001(4) -0.001(4)
C2B 0.065(6) 0.026(5) 0.062(6) 0.002(4) 0.020(5) 0.003(4)
C4 0.045(5) 0.026(5) 0.137(14) -0.013(6) 0.014(6) -0.012(4)
C3A 0.057(7) 0.043(6) 0.071(7) 0.013(5) -0.008(6) -0.011(5)
C3B 0.077(8) 0.030(5) 0.065(7) 0.000(5) 0.026(6) -0.005(5)
C5 0.042(6) 0.033(5) 0.146(15) -0.018(6) 0.015(7) -0.013(4)
C4A 0.071(6) 0.037(6) 0.067(8) 0.009(5) -0.013(6) -0.008(5)
C4B 0.105(8) 0.036(6) 0.074(8) -0.007(6) 0.043(7) -0.006(6)
C6 0.051(5) 0.041(6) 0.100(10) -0.006(6) 0.011(6) -0.019(4)
C5A 0.066(6) 0.044(6) 0.071(7) 0.006(5) -0.014(5) -0.006(5)
C5B 0.095(8) 0.030(6) 0.088(8) 0.002(5) 0.044(7) 0.004(5)
C7 0.045(6) 0.045(7) 0.119(8) -0.011(6) 0.019(6) -0.014(6)
C6A 0.064(7) 0.048(6) 0.094(9) 0.015(6) -0.025(7) -0.011(6)
C6B 0.096(9) 0.033(6) 0.108(10) 0.001(6) 0.055(8) -0.006(6)
C8 0.112(14) 0.099(12) 0.124(9) -0.038(8) 0.042(8) -0.074(13)
C7A 0.055(6) 0.047(7) 0.077(8) 0.013(6) -0.014(6) -0.011(5)
C7B 0.078(7) 0.037(6) 0.093(9) -0.009(6) 0.040(7) -0.007(6)
C9 0.082(11) 0.086(11) 0.102(8) -0.021(7) 0.022(7) -0.050(10)
C8A 0.062(7) 0.026(5) 0.069(6) 0.001(4) -0.008(5) -0.005(4)
C8B 0.109(10) 0.033(6) 0.098(8) 0.004(6) 0.054(8) 0.009(6)
C10 0.060(7) 0.048(7) 0.102(7) -0.011(6) 0.016(6) -0.026(7)
C9A 0.074(8) 0.038(6) 0.083(8) -0.007(5) -0.022(7) 0.011(6)
C9B 0.109(10) 0.039(7) 0.125(10) 0.018(7) 0.065(9) 0.012(7)
C11 0.055(7) 0.058(8) 0.098(8) -0.007(6) 0.011(6) -0.026(7)
C10A 0.065(7) 0.043(7) 0.087(8) -0.014(6) -0.020(6) 0.013(6)
C10B 0.079(8) 0.054(8) 0.124(11) 0.032(8) 0.056(8) 0.023(7)
C12 0.053(7) 0.047(7) 0.114(8) -0.007(6) 0.019(6) -0.019(6)
C11A 0.047(6) 0.029(5) 0.058(5) 0.002(4) 0.000(4) -0.006(4)
C11B 0.056(6) 0.031(5) 0.072(6) 0.003(5) 0.020(5) 0.004(5)
C13 0.055(6) 0.036(6) 0.106(8) -0.013(6) 0.014(6) -0.019(5)
C12A 0.064(7) 0.037(5) 0.064(6) -0.003(5) -0.011(6) 0.006(5)
C12B 0.098(10) 0.058(8) 0.088(9) 0.027(7) 0.047(8) 0.039(8)
C14 0.042(5) 0.033(5) 0.085(9) -0.002(5) 0.009(5) -0.016(4)
C13A 0.078(8) 0.043(7) 0.075(7) -0.012(5) -0.017(6) 0.011(6)
C13B 0.134(12) 0.065(9) 0.108(11) 0.039(9) 0.070(11) 0.042(9)
C15 0.047(5) 0.033(5) 0.083(10) 0.004(5) 0.008(5) -0.011(4)
C14A 0.043(5) 0.035(5) 0.056(6) 0.000(4) -0.002(5) -0.004(4)
C14B 0.039(5) 0.030(5) 0.061(6) 0.000(4) 0.006(5) 0.003(4)
C16 0.043(5) 0.032(5) 0.065(8) 0.005(5) 0.014(5) -0.010(4)
C17 0.038(5) 0.036(5) 0.075(9) -0.003(5) 0.008(5) -0.008(4)
C18 0.036(5) 0.040(5) 0.096(11) -0.006(5) 0.007(6) -0.012(4)
O101 0.177(17) 0.108(11) 0.112(10) -0.026(8) 0.047(11) -0.056(11)
C102 0.100(13) 0.105(11) 0.104(9) -0.010(7) 0.021(9) -0.035(10)
N103 0.071(9) 0.111(10) 0.099(9) -0.011(7) 0.025(8) -0.014(8)
C104 0.27(4) 0.122(12) 0.132(17) -0.022(10) -0.02(2) -0.009(13)
C105 0.072(12) 0.146(13) 0.156(15) 0.028(11) 0.021(12) -0.026(11)
O201 0.20(2) 0.26(3) 0.23(3) -0.04(2) 0.044(19) -0.111(18)
C202 0.19(2) 0.18(3) 0.27(3) -0.04(2) 0.050(19) -0.082(18)
N203 0.18(2) 0.13(2) 0.14(2) -0.115(16) 0.074(17) -0.068(17)
C204 0.19(2) 0.18(4) 0.18(3) -0.09(2) 0.07(2) -0.09(2)
C205 0.17(3) 0.21(4) 0.25(4) -0.03(3) 0.11(3) -0.03(2)
O301 0.092(16) 0.095(19) 0.32(4) -0.13(2) 0.09(2) -0.044(13)
C302 0.119(18) 0.10(2) 0.34(4) -0.13(2) 0.06(2) -0.044(15)
N303 0.119(17) 0.12(2) 0.32(4) -0.14(2) 0.06(2) -0.038(15)
C304 0.16(3) 0.14(3) 0.31(4) -0.15(3) 0.05(2) -0.02(2)
C305 0.09(2) 0.22(5) 0.34(4) -0.09(3) 0.05(3) -0.01(3)
O401 0.21(2) 0.26(3) 0.196(17) 0.038(18) 0.010(17) -0.12(2)
C402 0.139(15) 0.106(16) 0.161(16) -0.033(12) 0.041(13) -0.041(14)
N403 0.125(13) 0.076(11) 0.161(13) -0.046(10) 0.053(11) -0.027(10)
C404 0.23(3) 0.14(2) 0.172(15) -0.030(13) 0.056(14) -0.06(2)
C405 0.24(3) 0.20(4) 0.198(18) -0.024(18) 0.004(18) -0.11(3)

loop_
_atom_type_symbol
_atom_type_description
_atom_type_scat_dispersion_real
_atom_type_scat_dispersion_imag
_atom_type_scat_source
C C 0.0033 0.0016 'International Tables Vol C Tables 4.2.6.8 and 6.1.1.4'
Cu Cu 0.3201 1.2651 'International Tables Vol C Tables 4.2.6.8 and 6.1.1.4'
N N 0.0061 0.0033 'International Tables Vol C Tables 4.2.6.8 and 6.1.1.4'
O O 0.0106 0.0060 'International Tables Vol C Tables 4.2.6.8 and 6.1.1.4'
H H 0.0000 0.0000 'International Tables Vol C Tables 4.2.6.8 and 6.1.1.4'

loop_
_geom_angle_atom_site_label_1
_geom_angle_atom_site_label_2
_geom_angle_atom_site_label_3
_geom_angle
_geom_angle_site_symmetry_1
_geom_angle_site_symmetry_3
O1A Cu1 O4A 170.8(4) . 4_575
O1A Cu1 O4B 89.9(5) . 4_675
O4A Cu1 O4B 87.2(4) 4_575 4_675
O1A Cu1 O1B 91.3(4) . .
O4A Cu1 O1B 89.5(4) 4_575 .
O4B Cu1 O1B 166.4(4) 4_675 .
O1A Cu1 N4 91.3(4) . 1_665
O4A Cu1 N4 97.7(4) 4_575 1_665
O4B Cu1 N4 97.7(4) 4_675 1_665
O1B Cu1 N4 95.8(4) . 1_665
O1A Cu1 Cu2 83.7(3) . .
O4A Cu1 Cu2 87.4(3) 4_575 .
O4B Cu1 Cu2 85.3(3) 4_675 .
O1B Cu1 Cu2 81.3(3) . .
N4 Cu1 Cu2 174.1(3) 1_665 .
O5B Cu2 O2B 170.8(4) 4_675 .
O5B Cu2 O2A 90.1(4) 4_675 .
O2B Cu2 O2A 89.0(4) . .
O5B Cu2 O5A 87.7(5) 4_675 4_575
O2B Cu2 O5A 90.8(5) . 4_575
O2A Cu2 O5A 165.9(4) . 4_575
O5B Cu2 N1 92.8(4) 4_675 .
O2B Cu2 N1 96.3(4) . .
O2A Cu2 N1 97.9(4) . .
O5A Cu2 N1 96.1(4) 4_575 .
O5B Cu2 Cu1 83.5(3) 4_675 .
O2B Cu2 Cu1 87.3(3) . .
O2A Cu2 Cu1 84.8(3) . .
O5A Cu2 Cu1 81.1(3) 4_575 .
N1 Cu2 Cu1 175.5(4) . .
C1A O1A Cu1 124.3(9) . .
C1B O1B Cu1 126.6(9) . .
C1A O2A Cu2 121.4(8) . .
C1B O2B Cu2 120.8(8) . .
C5A O3A C8A 122.1(12) . .
C8B O3B C5B 123.1(12) . .
C14A O4A Cu1 118.9(9) . 4_676
C14B O4B Cu1 120.7(8) . 4_576
C14A O5A Cu2 125.7(9) . 4_676
C14B O5B Cu2 126.3(8) . 4_576
C1 N1 C5 119.0(12) . .
C1 N1 Cu2 120.2(9) . .
C5 N1 Cu2 120.7(9) . .
C6 N2 C7 122.4(14) . .
C6 N2 H2N 128(10) . .
C7 N2 H2N 102(10) . .
C13 N3 C10 125.3(15) . .
C13 N3 H3N 117(10) . .
C10 N3 H3N 116(10) . .
C16 N4 C17 116.9(11) . .
C16 N4 Cu1 120.9(9) . 1_445
C17 N4 Cu1 122.1(9) . 1_445
N1 C1 C2 123.1(13) . .
N1 C1 H1 118.4 . .
C2 C1 H1 118.4 . .
C3 C2 C1 118.4(13) . .
C3 C2 H2 120.8 . .
C1 C2 H2 120.8 . .
O2A C1A O1A 125.4(13) . .
O2A C1A C2A 120.1(11) . .
O1A C1A C2A 114.4(12) . .
O1B C1B O2B 123.8(12) . .
O1B C1B C2B 118.9(12) . .
O2B C1B C2B 117.1(12) . .
C4 C3 C2 116.9(13) . .
C4 C3 C6 119.4(14) . .
C2 C3 C6 123.6(13) . .
C7A C2A C3A 117.6(13) . .
C7A C2A C1A 122.2(12) . .
C3A C2A C1A 120.2(12) . .
C3B C2B C7B 119.4(14) . .
C3B C2B C1B 119.6(13) . .
C7B C2B C1B 120.9(13) . .
C3 C4 C5 120.0(14) . .
C3 C4 H4 120.0 . .
C5 C4 H4 120.0 . .
C4A C3A C2A 121.4(14) . .
C4A C3A H3A 119.3 . .
C2A C3A H3A 119.3 . .
C2B C3B C4B 120.5(14) . .
C2B C3B H3B 119.7 . .
C4B C3B H3B 119.7 . .
N1 C5 C4 122.5(14) . .
N1 C5 H5 118.7 . .
C4 C5 H5 118.7 . .
C3A C4A C5A 120.1(14) . .
C3A C4A H4A 119.9 . .
C5A C4A H4A 119.9 . .
C5B C4B C3B 119.2(15) . .
C5B C4B H4B 120.4 . .
C3B C4B H4B 120.4 . .
O1 C6 N2 125.4(14) . .
O1 C6 C3 118.4(14) . .
N2 C6 C3 116.1(14) . .
O3A C5A C4A 119.7(14) . .
O3A C5A C6A 119.4(14) . .
C4A C5A C6A 120.9(15) . .
C4B C5B C6B 120.9(15) . .
C4B C5B O3B 118.5(15) . .
C6B C5B O3B 120.6(15) . .
C8 C7 N2 122.3(17) . .
C8 C7 C12 117.7(14) . .
N2 C7 C12 119.3(17) . .
C5A C6A C7A 118.1(15) . .
C5A C6A H6A 121.0 . .
C7A C6A H6A 121.0 . .
C5B C6B C7B 118.9(15) . .
C5B C6B H6B 120.6 . .
C7B C6B H6B 120.6 . .
C7 C8 C9 124(2) . .
C7 C8 H8 118.1 . .
C9 C8 H8 118.1 . .
C2A C7A C6A 121.8(14) . .
C2A C7A H7A 119.1 . .
C6A C7A H7A 119.1 . .
C2B C7B C6B 120.9(15) . .
C2B C7B H7B 119.5 . .
C6B C7B H7B 119.5 . .
C10 C9 C8 118(2) . .
C10 C9 H9 121.2 . .
C8 C9 H9 121.2 . .
C9A C8A C13A 121.4(14) . .
C9A C8A O3A 121.8(14) . .
C13A C8A O3A 116.7(13) . .
C13B C8B C9B 120.1(17) . .
C13B C8B O3B 116.8(15) . .
C9B C8B O3B 122.0(16) . .
C9 C10 C11 124.2(15) . .
C9 C10 N3 121.6(16) . .
C11 C10 N3 114.2(15) . .
C8A C9A C10A 118.2(14) . .
C8A C9A H9A 120.9 . .
C10A C9A H9A 120.9 . .
C8B C9B C10B 119.6(17) . .
C8B C9B H9B 120.2 . .
C10B C9B H9B 120.2 . .
C10 C11 C12 119.7(18) . .
C10 C11 H11 120.1 . .
C12 C11 H11 120.1 . .
C11A C10A C9A 120.5(14) . .
C11A C10A H10A 119.8 . .
C9A C10A H10A 119.8 . .
C11B C10B C9B 121.8(17) . .
C11B C10B H10B 119.1 . .
C9B C10B H10B 119.1 . .
C11 C12 C7 116.8(17) . .
C11 C12 H12 121.6 . .
C7 C12 H12 121.6 . .
C10A C11A C12A 119.4(13) . .
C10A C11A C14A 120.2(12) . .
C12A C11A C14A 120.3(12) . .
C10B C11B C12B 116.4(14) . .
C10B C11B C14B 124.1(14) . .
C12B C11B C14B 118.9(12) . .
O2 C13 N3 126.4(14) . .
O2 C13 C14 119.2(14) . .
N3 C13 C14 114.4(14) . .
C13A C12A C11A 119.0(14) . .
C13A C12A H12A 120.5 . .
C11A C12A H12A 120.5 . .
C13B C12B C11B 120.6(15) . .
C13B C12B H12B 119.7 . .
C11B C12B H12B 119.7 . .
C15 C14 C18 119.3(12) . .
C15 C14 C13 118.6(13) . .
C18 C14 C13 121.7(12) . .
C12A C13A C8A 121.3(15) . .
C12A C13A H13A 119.3 . .
C8A C13A H13A 119.3 . .
C8B C13B C12B 120.8(17) . .
C8B C13B H13B 119.6 . .
C12B C13B H13B 119.6 . .
C14 C15 C16 118.7(13) . .
C14 C15 H15 120.7 . .
C16 C15 H15 120.7 . .
O5A C14A O4A 125.9(13) . .
O5A C14A C11A 117.5(12) . .
O4A C14A C11A 116.5(11) . .
O5B C14B O4B 123.8(12) . .
O5B C14B C11B 118.6(12) . .
O4B C14B C11B 117.4(11) . .
N4 C16 C15 122.8(12) . .
N4 C16 H16 118.6 . .
C15 C16 H16 118.6 . .
N4 C17 C18 124.1(13) . .
N4 C17 H17 117.9 . .
C18 C17 H17 117.9 . .
C17 C18 C14 118.1(13) . .
C17 C18 H18 121.0 . .
C14 C18 H18 121.0 . .
O101 C102 N103 126(2) . .
O101 C102 H102 117.0 . .
N103 C102 H102 117.0 . .
C102 N103 C104 123(2) . .
C102 N103 C105 116.0(19) . .
C104 N103 C105 121(2) . .
N103 C104 H10D 109.5 . .
N103 C104 H10E 109.5 . .
H10D C104 H10E 109.5 . .
N103 C104 H10F 109.5 . .
H10D C104 H10F 109.5 . .
H10E C104 H10F 109.5 . .
N103 C105 H10G 109.5 . .
N103 C105 H10H 109.5 . .
H10G C105 H10H 109.5 . .
N103 C105 H10I 109.5 . .
H10G C105 H10I 109.5 . .
H10H C105 H10I 109.5 . .
O201 C202 N203 130(3) . .
O201 C202 H202 115.1 . .
N203 C202 H202 115.1 . .
C202 N203 C204 125(3) . .
C202 N203 C205 115(2) . .
C204 N203 C205 120(3) . .
N203 C204 H20A 109.5 . .
N203 C204 H20B 109.5 . .
H20A C204 H20B 109.5 . .
N203 C204 H20C 109.5 . .
H20A C204 H20C 109.5 . .
H20B C204 H20C 109.5 . .
N203 C205 H20D 109.5 . .
N203 C205 H20E 109.5 . .
H20D C205 H20E 109.5 . .
N203 C205 H20F 109.5 . .
H20D C205 H20F 109.5 . .
H20E C205 H20F 109.5 . .
O301 C302 N303 129(3) . .
O301 C302 H302 115.4 . .
N303 C302 H302 115.4 . .
C302 N303 C304 126(3) . .
C302 N303 C305 114(2) . .
C304 N303 C305 118(2) . .
N303 C304 H30A 109.5 . .
N303 C304 H30B 109.5 . .
H30A C304 H30B 109.5 . .
N303 C304 H30C 109.5 . .
H30A C304 H30C 109.5 . .
H30B C304 H30C 109.5 . .
N303 C305 H30D 109.5 . .
N303 C305 H30E 109.5 . .
H30D C305 H30E 109.5 . .
N303 C305 H30F 109.5 . .
H30D C305 H30F 109.5 . .
H30E C305 H30F 109.5 . .
O401 C402 N403 124(3) . .
O401 C402 H402 118.0 . .
N403 C402 H402 118.0 . .
C402 N403 C404 124(2) . .
C402 N403 C405 115(2) . .
C404 N403 C405 121(2) . .
N403 C404 H40A 109.5 . .
N403 C404 H40B 109.5 . .
H40A C404 H40B 109.5 . .
N403 C404 H40C 109.5 . .
H40A C404 H40C 109.5 . .
H40B C404 H40C 109.5 . .
N403 C405 H40D 109.5 . .
N403 C405 H40E 109.5 . .
H40D C405 H40E 109.5 . .
N403 C405 H40F 109.5 . .
H40D C405 H40F 109.5 . .
H40E C405 H40F 109.5 . .

loop_
_geom_bond_atom_site_label_1
_geom_bond_atom_site_label_2
_geom_bond_distance
_geom_bond_site_symmetry_2
Cu1 O1A 1.947(10) .
Cu1 O4A 1.968(9) 4_575
Cu1 O4B 1.983(10) 4_675
Cu1 O1B 1.996(9) .
Cu1 N4 2.162(10) 1_665
Cu1 Cu2 2.6370(19) .
Cu2 O5B 1.943(9) 4_675
Cu2 O2B 1.957(9) .
Cu2 O2A 1.985(10) .
Cu2 O5A 1.993(10) 4_575
Cu2 N1 2.170(10) .
O1 C6 1.25(2) .
O2 C13 1.20(2) .
O1A C1A 1.272(16) .
O1B C1B 1.253(16) .
O2A C1A 1.260(16) .
O2B C1B 1.292(16) .
O3A C5A 1.366(19) .
O3A C8A 1.394(18) .
O3B C8B 1.37(2) .
O3B C5B 1.382(19) .
O4A C14A 1.266(16) .
O4A Cu1 1.968(9) 4_676
O4B C14B 1.313(16) .
O4B Cu1 1.983(10) 4_576
O5A C14A 1.250(16) .
O5A Cu2 1.993(10) 4_676
O5B C14B 1.250(15) .
O5B Cu2 1.943(9) 4_576
N1 C1 1.288(17) .
N1 C5 1.319(19) .
N2 C6 1.31(2) .
N2 C7 1.43(2) .
N2 H2N 0.89(2) .
N3 C13 1.34(2) .
N3 C10 1.447(19) .
N3 H3N 0.89(2) .
N4 C16 1.317(17) .
N4 C17 1.341(17) .
N4 Cu1 2.162(10) 1_445
C1 C2 1.409(19) .
C1 H1 0.9500 .
C2 C3 1.40(2) .
C2 H2 0.9500 .
C1A C2A 1.505(19) .
C1B C2B 1.461(19) .
C3 C4 1.37(2) .
C3 C6 1.507(19) .
C2A C7A 1.37(2) .
C2A C3A 1.42(2) .
C2B C3B 1.36(2) .
C2B C7B 1.37(2) .
C4 C5 1.38(2) .
C4 H4 0.9500 .
C3A C4A 1.35(2) .
C3A H3A 0.9500 .
C3B C4B 1.41(2) .
C3B H3B 0.9500 .
C5 H5 0.9500 .
C4A C5A 1.38(2) .
C4A H4A 0.9500 .
C4B C5B 1.35(2) .
C4B H4B 0.9500 .
C5A C6A 1.39(2) .
C5B C6B 1.38(2) .
C7 C8 1.36(3) .
C7 C12 1.48(3) .
C6A C7A 1.40(2) .
C6A H6A 0.9500 .
C6B C7B 1.38(2) .
C6B H6B 0.9500 .
C8 C9 1.37(2) .
C8 H8 0.9500 .
C7A H7A 0.9500 .
C7B H7B 0.9500 .
C9 C10 1.35(3) .
C9 H9 0.9500 .
C8A C9A 1.36(2) .
C8A C13A 1.37(2) .
C8B C13B 1.34(3) .
C8B C9B 1.35(3) .
C10 C11 1.35(2) .
C9A C10A 1.42(2) .
C9A H9A 0.9500 .
C9B C10B 1.41(2) .
C9B H9B 0.9500 .
C11 C12 1.42(2) .
C11 H11 0.9500 .
C10A C11A 1.38(2) .
C10A H10A 0.9500 .
C10B C11B 1.34(2) .
C10B H10B 0.9500 .
C12 H12 0.9500 .
C11A C12A 1.407(19) .
C11A C14A 1.51(2) .
C11B C12B 1.42(2) .
C11B C14B 1.451(19) .
C13 C14 1.548(19) .
C12A C13A 1.36(2) .
C12A H12A 0.9500 .
C12B C13B 1.37(2) .
C12B H12B 0.9500 .
C14 C15 1.34(2) .
C14 C18 1.40(2) .
C13A H13A 0.9500 .
C13B H13B 0.9500 .
C15 C16 1.421(18) .
C15 H15 0.9500 .
C16 H16 0.9500 .
C17 C18 1.365(19) .
C17 H17 0.9500 .
C18 H18 0.9500 .
O101 C102 1.21(2) .
C102 N103 1.31(2) .
C102 H102 0.9500 .
N103 C104 1.41(3) .
N103 C105 1.50(3) .
C104 H10D 0.9800 .
C104 H10E 0.9800 .
C104 H10F 0.9800 .
C105 H10G 0.9800 .
C105 H10H 0.9800 .
C105 H10I 0.9800 .
O201 C202 1.21(2) .
C202 N203 1.30(2) .
C202 H202 0.9500 .
N203 C204 1.40(3) .
N203 C205 1.50(3) .
C204 H20A 0.9800 .
C204 H20B 0.9800 .
C204 H20C 0.9800 .
C205 H20D 0.9800 .
C205 H20E 0.9800 .
C205 H20F 0.9800 .
O301 C302 1.22(3) .
C302 N303 1.30(2) .
C302 H302 0.9500 .
N303 C304 1.40(3) .
N303 C305 1.51(3) .
C304 H30A 0.9800 .
C304 H30B 0.9800 .
C304 H30C 0.9800 .
C305 H30D 0.9800 .
C305 H30E 0.9800 .
C305 H30F 0.9800 .
O401 C402 1.21(2) .
C402 N403 1.30(2) .
C402 H402 0.9500 .
N403 C404 1.40(3) .
N403 C405 1.51(3) .
C404 H40A 0.9800 .
C404 H40B 0.9800 .
C404 H40C 0.9800 .
C405 H40D 0.9800 .
C405 H40E 0.9800 .
C405 H40F 0.9800 .

loop_
_geom_torsion_atom_site_label_1
_geom_torsion_atom_site_label_2
_geom_torsion_atom_site_label_3
_geom_torsion_atom_site_label_4
_geom_torsion
_geom_torsion_site_symmetry_1
C5 N1 C1 C2 1(3) .
Cu2 N1 C1 C2 -176.9(13) .
N1 C1 C2 C3 -2(3) .
Cu2 O2A C1A O1A 3(2) .
Cu2 O2A C1A C2A -179.6(9) .
Cu1 O1A C1A O2A 3(2) .
Cu1 O1A C1A C2A -174.1(9) .
Cu1 O1B C1B O2B 5(2) .
Cu1 O1B C1B C2B -179.8(10) .
Cu2 O2B C1B O1B -3(2) .
Cu2 O2B C1B C2B -177.7(10) .
C1 C2 C3 C4 2(3) .
C1 C2 C3 C6 178.3(17) .
O2A C1A C2A C7A 178.8(15) .
O1A C1A C2A C7A -4(2) .
O2A C1A C2A C3A 0(2) .
O1A C1A C2A C3A 177.2(14) .
O1B C1B C2B C3B 5(2) .
O2B C1B C2B C3B 179.8(15) .
O1B C1B C2B C7B -177.6(15) .
O2B C1B C2B C7B -2(2) .
C2 C3 C4 C5 -3(3) .
C6 C3 C4 C5 -178.8(19) .
C7A C2A C3A C4A 3(2) .
C1A C2A C3A C4A -177.8(15) .
C7B C2B C3B C4B 2(3) .
C1B C2B C3B C4B 179.4(16) .
C1 N1 C5 C4 -2(3) .
Cu2 N1 C5 C4 176.6(16) .
C3 C4 C5 N1 2(3) .
C2A C3A C4A C5A -3(3) .
C2B C3B C4B C5B -3(3) .
C7 N2 C6 O1 11(3) .
C7 N2 C6 C3 -170.7(18) .
C4 C3 C6 O1 -16(3) .
C2 C3 C6 O1 168.2(18) .
C4 C3 C6 N2 165.4(19) .
C2 C3 C6 N2 -10(3) .
C8A O3A C5A C4A -131.2(17) .
C8A O3A C5A C6A 50(2) .
C3A C4A C5A O3A -177.2(16) .
C3A C4A C5A C6A 2(3) .
C3B C4B C5B C6B 4(3) .
C3B C4B C5B O3B -178.1(17) .
C8B O3B C5B C4B -139(2) .
C8B O3B C5B C6B 39(3) .
C6 N2 C7 C8 133(2) .
C6 N2 C7 C12 -57(3) .
O3A C5A C6A C7A 178.4(16) .
C4A C5A C6A C7A 0(3) .
C4B C5B C6B C7B -4(3) .
O3B C5B C6B C7B 178.3(18) .
N2 C7 C8 C9 175(2) .
C12 C7 C8 C9 6(4) .
C3A C2A C7A C6A -2(3) .
C1A C2A C7A C6A 179.1(15) .
C5A C6A C7A C2A 1(3) .
C3B C2B C7B C6B -1(3) .
C1B C2B C7B C6B -179.1(17) .
C5B C6B C7B C2B 2(3) .
C7 C8 C9 C10 -6(4) .
C5A O3A C8A C9A 20(2) .
C5A O3A C8A C13A -159.8(16) .
C5B O3B C8B C13B -154(2) .
C5B O3B C8B C9B 38(3) .
C8 C9 C10 C11 4(3) .
C8 C9 C10 N3 -177(2) .
C13 N3 C10 C9 22(3) .
C13 N3 C10 C11 -158.2(19) .
C13A C8A C9A C10A 1(3) .
O3A C8A C9A C10A -178.5(15) .
C13B C8B C9B C10B 4(4) .
O3B C8B C9B C10B 172(2) .
C9 C10 C11 C12 -2(3) .
N3 C10 C11 C12 178.5(16) .
C8A C9A C10A C11A -4(3) .
C8B C9B C10B C11B 3(4) .
C10 C11 C12 C7 2(3) .
C8 C7 C12 C11 -3(3) .
N2 C7 C12 C11 -173.6(16) .
C9A C10A C11A C12A 3(2) .
C9A C10A C11A C14A -179.3(15) .
C9B C10B C11B C12B -7(3) .
C9B C10B C11B C14B -179.0(19) .
C10 N3 C13 O2 -1(3) .
C10 N3 C13 C14 176.8(17) .
C10A C11A C12A C13A 0(2) .
C14A C11A C12A C13A -177.5(14) .
C10B C11B C12B C13B 4(3) .
C14B C11B C12B C13B 176(2) .
O2 C13 C14 C15 38(3) .
N3 C13 C14 C15 -139.8(17) .
O2 C13 C14 C18 -135.5(19) .
N3 C13 C14 C18 47(2) .
C11A C12A C13A C8A -3(3) .
C9A C8A C13A C12A 2(3) .
O3A C8A C13A C12A -178.2(15) .
C9B C8B C13B C12B -8(4) .
O3B C8B C13B C12B -175(2) .
C11B C12B C13B C8B 3(4) .
C18 C14 C15 C16 -4(3) .
C13 C14 C15 C16 -177.5(15) .
Cu2 O5A C14A O4A 9(2) 4_676
Cu2 O5A C14A C11A -170.9(9) 4_676
Cu1 O4A C14A O5A -12.5(19) 4_676
Cu1 O4A C14A C11A 167.4(9) 4_676
C10A C11A C14A O5A 2(2) .
C12A C11A C14A O5A 179.4(13) .
C10A C11A C14A O4A -178.3(14) .
C12A C11A C14A O4A -0.5(19) .
Cu2 O5B C14B O4B -5(2) 4_576
Cu2 O5B C14B C11B 168.9(10) 4_576
Cu1 O4B C14B O5B -1.2(19) 4_576
Cu1 O4B C14B C11B -175.1(10) 4_576
C10B C11B C14B O5B 171.3(17) .
C12B C11B C14B O5B 0(2) .
C10B C11B C14B O4B -14(2) .
C12B C11B C14B O4B 174.1(16) .
C17 N4 C16 C15 1(2) .
Cu1 N4 C16 C15 -177.7(11) 1_445
C14 C15 C16 N4 3(2) .
C16 N4 C17 C18 -3(2) .
Cu1 N4 C17 C18 175.1(13) 1_445
N4 C17 C18 C14 2(3) .
C15 C14 C18 C17 2(3) .
C13 C14 C18 C17 175.0(16) .
O101 C102 N103 C104 -171(3) .
O101 C102 N103 C105 3(3) .
O201 C202 N203 C204 -176(5) .
O201 C202 N203 C205 1(8) .
O301 C302 N303 C304 176(4) .
O301 C302 N303 C305 6(7) .
O401 C402 N403 C404 -168(4) .
O401 C402 N403 C405 9(5) .
